data_7018732
loop_
_publ_author_name
'Yang, Longguang'
'Guan, Pei'
'He, Pan'
'Chen, Qian'
'Cao, Changsheng'
'Peng, Yu'
'Shi, Zhan'
'Pang, Guangsheng'
'Shi, Yanhui'

_publ_section_title
;
 Synthesis and characterization of novel chiral NHC-palladium complexes
 and their application in copper-free Sonogashira reactions.
;
_journal_issue 16
_journal_name_full 'Dalton transactions (Cambridge, England : 2003)'
_journal_page_first 5020
_journal_page_last 5025
_journal_paper_doi 10.1039/c2dt12391f
_journal_volume 41
_journal_year 2012
_chemical_formula_sum 'C29 H37 Br2 N3 O Pd'
_chemical_formula_weight 709.84
_chemical_name_systematic
;
?
;
_space_group_IT_number 14
_symmetry_cell_setting monoclinic
_symmetry_space_group_name_Hall '-P 2yn'
_symmetry_space_group_name_H-M 'P 1 21/n 1'
_atom_sites_solution_hydrogens geom
_atom_sites_solution_primary direct
_atom_sites_solution_secondary difmap
_audit_creation_method SHELXL-97
_cell_angle_alpha 90.00
_cell_angle_beta 95.8990(10)
_cell_angle_gamma 90.00
_cell_formula_units_Z 4
_cell_length_a 10.4260(11)
_cell_length_b 17.3900(18)
_cell_length_c 16.7852(15)
_cell_measurement_reflns_used 5138
_cell_measurement_temperature 298(2)
_cell_measurement_theta_max 24.529
_cell_measurement_theta_min 2.287
_cell_volume 3027.2(5)
_computing_cell_refinement 'Bruker SMART'
_computing_data_collection 'Bruker SMART'
_computing_data_reduction 'Bruker SHELXTL'
_computing_molecular_graphics 'Bruker SHELXTL'
_computing_publication_material 'Bruker SHELXTL'
_computing_structure_refinement 'SHELXL-97 (Sheldrick, 1997)'
_computing_structure_solution 'SHELXS-97 (Sheldrick, 1990)'
_diffrn_ambient_temperature 298(2)
_diffrn_measured_fraction_theta_full 0.988
_diffrn_measured_fraction_theta_max 0.988
_diffrn_measurement_device_type 'CCD area detector'
_diffrn_measurement_method 'phi and omega scans'
_diffrn_radiation_monochromator graphite
_diffrn_radiation_source 'fine-focus sealed tube'
_diffrn_radiation_type MoK\a
_diffrn_radiation_wavelength 0.71073
_diffrn_reflns_av_R_equivalents 0.0362
_diffrn_reflns_av_sigmaI/netI 0.0472
_diffrn_reflns_limit_h_max 12
_diffrn_reflns_limit_h_min -12
_diffrn_reflns_limit_k_max 20
_diffrn_reflns_limit_k_min -20
_diffrn_reflns_limit_l_max 17
_diffrn_reflns_limit_l_min -19
_diffrn_reflns_number 14987
_diffrn_reflns_theta_full 25.02
_diffrn_reflns_theta_max 25.02
_diffrn_reflns_theta_min 2.29
_exptl_absorpt_coefficient_mu 3.278
_exptl_absorpt_correction_T_max 0.4396
_exptl_absorpt_correction_T_min 0.3330
_exptl_absorpt_correction_type multi-scan
_exptl_absorpt_process_details sadabs
_exptl_crystal_density_diffrn 1.558
_exptl_crystal_density_method 'not measured'
_exptl_crystal_F_000 1424
_exptl_crystal_size_max 0.43
_exptl_crystal_size_mid 0.40
_exptl_crystal_size_min 0.30
_refine_diff_density_max 0.818
_refine_diff_density_min -0.845
_refine_diff_density_rms 0.105
_refine_ls_extinction_method none
_refine_ls_goodness_of_fit_ref 1.079
_refine_ls_hydrogen_treatment mixed
_refine_ls_matrix_type full
_refine_ls_number_parameters 358
_refine_ls_number_reflns 5293
_refine_ls_number_restraints 0
_refine_ls_restrained_S_all 1.079
_refine_ls_R_factor_all 0.0894
_refine_ls_R_factor_gt 0.0630
_refine_ls_shift/su_max 0.001
_refine_ls_shift/su_mean 0.000
_refine_ls_structure_factor_coef Fsqd
_refine_ls_weighting_details 'calc w=1/[\s^2^(Fo^2^)+(0.0180P)^2^+25.6770P] where P=(Fo^2^+2Fc^2^)/3'
_refine_ls_weighting_scheme calc
_refine_ls_wR_factor_gt 0.1253
_refine_ls_wR_factor_ref 0.1334
_reflns_number_gt 3816
_reflns_number_total 5293
_reflns_threshold_expression >2sigma(I)
_cod_data_source_file c2dt12391f.txt
_cod_data_source_block 110227c
_cod_depositor_comments
;
The following automatic conversions were performed:

'_symmetry_cell_setting' value 'Monoclinic' changed to 'monoclinic'
according to /home/saulius/struct/CIF-dictionaries/cif_core.dic
dictionary named 'cif_core.dic' version 2.4.1 from 2010-06-29.

Automatic conversion script
Id: cif_fix_values 1715 2011-07-08 13:25:40Z adriana 
;
_cod_original_sg_symbol_H-M P2(1)/n
_cod_database_code 7018732

loop_
_symmetry_equiv_pos_as_xyz
'x, y, z'
'-x+1/2, y+1/2, -z+1/2'
'-x, -y, -z'
'x-1/2, -y-1/2, z-1/2'

loop_
_atom_site_label
_atom_site_type_symbol
_atom_site_fract_x
_atom_site_fract_y
_atom_site_fract_z
_atom_site_U_iso_or_equiv
_atom_site_adp_type
_atom_site_occupancy
_atom_site_symmetry_multiplicity
_atom_site_calc_flag
_atom_site_refinement_flags
_atom_site_disorder_assembly
_atom_site_disorder_group
Pd1 Pd 0.08070(6) 0.21715(4) 0.86285(4) 0.03751(17) Uani 1 1 d . . .
Br1 Br -0.11168(9) 0.29683(6) 0.84484(7) 0.0682(3) Uani 1 1 d . . .
Br2 Br 0.27836(10) 0.14480(6) 0.89415(7) 0.0693(3) Uani 1 1 d . . .
N1 N 0.2284(6) 0.3216(4) 0.7638(4) 0.0411(16) Uani 1 1 d . B .
N2 N 0.2390(7) 0.3528(4) 0.8901(4) 0.056(2) Uani 1 1 d . . .
N3 N -0.0287(7) 0.1247(4) 0.9014(4) 0.0511(18) Uani 1 1 d . . .
O1 O 0.1506(18) 0.4874(12) 0.9795(10) 0.122(9) Uani 0.59(3) 1 d P A 1
H1 H 0.1908 0.4880 0.9400 0.146 Uiso 0.59(3) 1 calc PR A 1
O1' O 0.032(3) 0.4424(16) 0.9469(17) 0.124(13) Uani 0.41(3) 1 d P A 2
H1' H -0.0070 0.4085 0.9202 0.149 Uiso 0.41(3) 1 calc PR A 2
C1 C 0.1887(8) 0.3036(5) 0.8344(5) 0.043(2) Uani 1 1 d . B .
C2 C 0.356(4) 0.390(2) 0.860(2) 0.061(8) Uani 0.52(5) 1 d P B 1
H2 H 0.4289 0.3541 0.8684 0.073 Uiso 0.52(5) 1 calc PR B 1
C2' C 0.304(4) 0.419(2) 0.856(2) 0.059(9) Uani 0.48(5) 1 d P B 2
H2' H 0.2595 0.4684 0.8613 0.071 Uiso 0.48(5) 1 calc PR B 2
C3 C 0.3074(9) 0.3923(5) 0.7702(5) 0.058(2) Uani 1 1 d . . .
H3A H 0.2560 0.4378 0.7566 0.070 Uiso 1 1 calc R B 1
H3B H 0.3780 0.3898 0.7369 0.070 Uiso 1 1 calc R B 1
C4 C 0.1987(8) 0.2864(5) 0.6864(5) 0.0416(19) Uani 1 1 d . . .
C5 C 0.0919(8) 0.3100(5) 0.6366(5) 0.045(2) Uani 1 1 d . B .
C6 C 0.0738(9) 0.2776(6) 0.5593(5) 0.055(2) Uani 1 1 d . . .
H6 H 0.0018 0.2913 0.5250 0.066 Uiso 1 1 calc R B .
C7 C 0.1595(9) 0.2267(6) 0.5342(5) 0.059(2) Uani 1 1 d . B .
H7 H 0.1460 0.2063 0.4828 0.071 Uiso 1 1 calc R . .
C8 C 0.2666(9) 0.2050(5) 0.5842(5) 0.056(2) Uani 1 1 d . . .
H8 H 0.3246 0.1702 0.5659 0.067 Uiso 1 1 calc R B .
C9 C 0.2896(8) 0.2341(5) 0.6614(5) 0.045(2) Uani 1 1 d . B .
C10 C -0.0038(8) 0.3693(5) 0.6586(5) 0.053(2) Uani 1 1 d . . .
H10 H 0.0116 0.3777 0.7165 0.063 Uiso 1 1 calc R B .
C11 C -0.1443(9) 0.3426(6) 0.6401(6) 0.067(3) Uani 1 1 d . B .
H11A H -0.1643 0.3375 0.5833 0.101 Uiso 1 1 calc R . .
H11B H -0.2009 0.3798 0.6602 0.101 Uiso 1 1 calc R . .
H11C H -0.1554 0.2939 0.6654 0.101 Uiso 1 1 calc R . .
C12 C 0.0191(10) 0.4474(6) 0.6168(6) 0.072(3) Uani 1 1 d . B .
H12A H 0.1088 0.4607 0.6255 0.107 Uiso 1 1 calc R . .
H12B H -0.0314 0.4868 0.6387 0.107 Uiso 1 1 calc R . .
H12C H -0.0060 0.4428 0.5603 0.107 Uiso 1 1 calc R . .
C13 C 0.4125(8) 0.2119(5) 0.7127(6) 0.055(2) Uani 1 1 d . . .
H13 H 0.4050 0.2293 0.7676 0.066 Uiso 1 1 calc R B .
C14 C 0.4326(11) 0.1235(6) 0.7147(6) 0.074(3) Uani 1 1 d . B .
H14A H 0.3541 0.0987 0.7257 0.112 Uiso 1 1 calc R . .
H14B H 0.5001 0.1107 0.7558 0.112 Uiso 1 1 calc R . .
H14C H 0.4561 0.1065 0.6637 0.112 Uiso 1 1 calc R . .
C15 C 0.5290(10) 0.2518(7) 0.6829(7) 0.082(3) Uani 1 1 d . B .
H15A H 0.5424 0.2323 0.6309 0.123 Uiso 1 1 calc R . .
H15B H 0.6041 0.2419 0.7196 0.123 Uiso 1 1 calc R . .
H15C H 0.5136 0.3061 0.6796 0.123 Uiso 1 1 calc R . .
C16 C 0.2200(11) 0.3506(7) 0.9745(6) 0.076(3) Uani 1 1 d . A .
H16A H 0.3027 0.3584 1.0055 0.092 Uiso 1 1 calc R . .
H16B H 0.1898 0.2997 0.9871 0.092 Uiso 1 1 calc R . .
C17 C 0.1258(17) 0.4094(9) 1.0009(9) 0.100(4) Uani 1 1 d . . .
H17A H 0.0398 0.3956 0.9777 0.120 Uiso 0.59(3) 1 calc PR A 1
H17B H 0.1267 0.4065 1.0586 0.120 Uiso 0.59(3) 1 calc PR A 1
H17C H 0.0813 0.3862 1.0428 0.120 Uiso 0.41(3) 1 d PR A 2
H17D H 0.1773 0.4510 1.0258 0.120 Uiso 0.41(3) 1 d PR A 2
C18 C 0.395(3) 0.466(2) 0.9020(14) 0.067(10) Uani 0.52(5) 1 d P B 1
H18A H 0.3255 0.5032 0.8935 0.080 Uiso 0.52(5) 1 calc PR B 1
H18B H 0.4153 0.4581 0.9591 0.080 Uiso 0.52(5) 1 calc PR B 1
C18' C 0.446(3) 0.421(2) 0.8909(16) 0.064(9) Uani 0.48(5) 1 d P B 2
H18C H 0.4509 0.4199 0.9489 0.077 Uiso 0.48(5) 1 calc PR B 2
H18D H 0.4887 0.3750 0.8736 0.077 Uiso 0.48(5) 1 calc PR B 2
C19 C 0.5127(11) 0.4920(8) 0.8632(7) 0.076(3) Uani 1 1 d . . .
C20 C 0.6262(13) 0.4637(7) 0.8409(8) 0.090(4) Uani 1 1 d . B .
H20 H 0.6435 0.4114 0.8462 0.107 Uiso 1 1 calc R . .
C21 C 0.7149(11) 0.5113(8) 0.8110(8) 0.089(4) Uani 1 1 d . . .
H21 H 0.7939 0.4913 0.8000 0.107 Uiso 1 1 calc R B .
C22 C 0.6903(12) 0.5847(8) 0.7976(7) 0.083(4) Uani 1 1 d . B .
H22 H 0.7497 0.6159 0.7754 0.100 Uiso 1 1 calc R . .
C23 C 0.5773(12) 0.6141(7) 0.8166(7) 0.079(3) Uani 1 1 d . . .
H23 H 0.5587 0.6659 0.8078 0.095 Uiso 1 1 calc R B .
C24 C 0.4907(11) 0.5673(7) 0.8487(7) 0.076(3) Uani 1 1 d . B .
H24 H 0.4133 0.5884 0.8611 0.092 Uiso 1 1 calc R . .
C25 C -0.0176(10) 0.0539(6) 0.8749(6) 0.061(3) Uani 1 1 d . . .
H25 H 0.0392 0.0444 0.8368 0.073 Uiso 1 1 calc R . .
C26 C -0.0874(11) -0.0067(6) 0.9019(6) 0.076(3) Uani 1 1 d . . .
H26 H -0.0758 -0.0562 0.8829 0.092 Uiso 1 1 calc R . .
C27 C -0.1727(12) 0.0064(7) 0.9561(7) 0.083(4) Uani 1 1 d . . .
H27 H -0.2227 -0.0335 0.9730 0.099 Uiso 1 1 calc R . .
C28 C -0.1844(11) 0.0795(7) 0.9856(7) 0.080(3) Uani 1 1 d . . .
H28 H -0.2391 0.0897 1.0247 0.096 Uiso 1 1 calc R . .
C29 C -0.1119(10) 0.1378(6) 0.9551(6) 0.071(3) Uani 1 1 d . . .
H29 H -0.1219 0.1878 0.9730 0.085 Uiso 1 1 calc R . .

loop_
_atom_site_aniso_label
_atom_site_aniso_U_11
_atom_site_aniso_U_22
_atom_site_aniso_U_33
_atom_site_aniso_U_23
_atom_site_aniso_U_13
_atom_site_aniso_U_12
Pd1 0.0407(3) 0.0344(3) 0.0387(3) 0.0038(3) 0.0100(2) -0.0041(3)
Br1 0.0526(6) 0.0698(7) 0.0849(8) 0.0237(6) 0.0205(5) 0.0144(5)
Br2 0.0565(6) 0.0740(7) 0.0806(7) 0.0327(6) 0.0223(5) 0.0177(5)
N1 0.042(4) 0.039(4) 0.043(4) -0.003(3) 0.011(3) -0.014(3)
N2 0.069(5) 0.057(5) 0.044(4) -0.008(4) 0.019(4) -0.026(4)
N3 0.055(5) 0.050(5) 0.050(4) 0.013(4) 0.012(4) -0.008(4)
O1 0.132(17) 0.129(18) 0.108(14) -0.038(12) 0.029(11) -0.003(12)
O1' 0.13(3) 0.13(2) 0.11(2) -0.042(17) 0.028(18) -0.003(19)
C1 0.046(5) 0.043(5) 0.042(5) -0.005(4) 0.012(4) -0.006(4)
C2 0.07(2) 0.06(2) 0.057(14) -0.012(15) 0.016(16) -0.021(15)
C2' 0.06(2) 0.06(2) 0.055(15) -0.010(16) 0.020(16) -0.019(14)
C3 0.065(6) 0.058(6) 0.052(6) -0.010(5) 0.012(5) -0.025(5)
C4 0.048(5) 0.042(5) 0.036(4) -0.004(4) 0.013(4) -0.011(4)
C5 0.050(5) 0.046(5) 0.041(5) 0.000(4) 0.011(4) -0.007(4)
C6 0.057(6) 0.061(6) 0.046(5) -0.002(5) -0.002(4) -0.007(5)
C7 0.070(6) 0.064(6) 0.044(5) -0.008(5) 0.006(5) -0.004(5)
C8 0.064(6) 0.054(6) 0.053(6) -0.007(5) 0.021(5) 0.001(5)
C9 0.048(5) 0.041(5) 0.049(5) 0.002(4) 0.015(4) -0.004(4)
C10 0.054(6) 0.058(6) 0.046(5) 0.001(4) 0.008(4) 0.003(4)
C11 0.055(6) 0.074(7) 0.071(7) 0.015(6) 0.005(5) 0.018(5)
C12 0.076(7) 0.054(6) 0.084(8) 0.006(6) 0.006(6) 0.008(5)
C13 0.051(5) 0.060(6) 0.055(5) 0.003(5) 0.010(4) 0.004(5)
C14 0.080(8) 0.066(7) 0.080(8) 0.011(6) 0.019(6) 0.015(6)
C15 0.061(7) 0.081(8) 0.106(9) 0.009(7) 0.019(6) 0.001(6)
C16 0.095(8) 0.080(8) 0.057(6) -0.012(6) 0.020(6) -0.035(7)
C17 0.126(13) 0.098(12) 0.079(10) -0.021(8) 0.028(9) -0.019(10)
C18 0.070(17) 0.07(2) 0.064(14) -0.009(13) 0.016(12) -0.020(15)
C18' 0.065(18) 0.06(2) 0.065(15) -0.007(13) 0.007(12) -0.012(15)
C19 0.068(8) 0.087(9) 0.071(7) 0.001(6) -0.009(6) -0.035(7)
C20 0.081(9) 0.077(8) 0.105(10) 0.007(7) -0.020(7) -0.021(7)
C21 0.057(7) 0.093(10) 0.116(11) -0.008(8) -0.008(7) -0.006(7)
C22 0.077(8) 0.082(9) 0.090(9) -0.003(7) 0.006(7) -0.037(7)
C23 0.077(8) 0.062(7) 0.092(9) -0.008(6) -0.019(7) -0.012(6)
C24 0.068(7) 0.084(9) 0.076(8) -0.023(7) 0.005(6) -0.014(7)
C25 0.077(7) 0.052(6) 0.053(6) 0.007(5) 0.000(5) -0.016(5)
C26 0.097(9) 0.064(7) 0.064(7) 0.004(6) -0.011(6) -0.030(6)
C27 0.091(9) 0.074(8) 0.080(8) 0.023(7) -0.002(7) -0.034(7)
C28 0.081(8) 0.087(9) 0.075(8) 0.015(7) 0.024(6) -0.019(7)
C29 0.077(7) 0.071(7) 0.070(7) 0.010(6) 0.029(6) -0.010(6)

loop_
_atom_type_symbol
_atom_type_description
_atom_type_scat_dispersion_real
_atom_type_scat_dispersion_imag
_atom_type_scat_source
C C 0.0033 0.0016 'International Tables Vol C Tables 4.2.6.8 and 6.1.1.4'
H H 0.0000 0.0000 'International Tables Vol C Tables 4.2.6.8 and 6.1.1.4'
N N 0.0061 0.0033 'International Tables Vol C Tables 4.2.6.8 and 6.1.1.4'
O O 0.0106 0.0060 'International Tables Vol C Tables 4.2.6.8 and 6.1.1.4'
Br Br -0.2901 2.4595 'International Tables Vol C Tables 4.2.6.8 and 6.1.1.4'
Pd Pd -0.9988 1.0072 'International Tables Vol C Tables 4.2.6.8 and 6.1.1.4'

loop_
_geom_angle_atom_site_label_1
_geom_angle_atom_site_label_2
_geom_angle_atom_site_label_3
_geom_angle
C1 Pd1 N3 176.1(3)
C1 Pd1 Br2 87.4(2)
N3 Pd1 Br2 90.7(2)
C1 Pd1 Br1 91.1(2)
N3 Pd1 Br1 90.4(2)
Br2 Pd1 Br1 173.91(5)
C1 N1 C4 130.2(7)
C1 N1 C3 110.6(7)
C4 N1 C3 119.1(6)
C1 N2 C16 125.8(7)
C1 N2 C2' 113.3(15)
C16 N2 C2' 120.4(15)
C1 N2 C2 108.4(15)
C16 N2 C2 122.0(15)
C2' N2 C2 28.7(12)
C25 N3 C29 118.3(8)
C25 N3 Pd1 122.6(6)
C29 N3 Pd1 119.1(7)
C17 O1 H1 109.5
C17 O1 H17D 42.5
H1 O1 H17D 120.1
C17 O1' H1' 109.5
N1 C1 N2 109.8(7)
N1 C1 Pd1 129.3(6)
N2 C1 Pd1 120.9(6)
N2 C2 C18 114(3)
N2 C2 C3 98(2)
C18 C2 C3 118(3)
N2 C2 H2 108.9
C18 C2 H2 108.9
C3 C2 H2 108.9
N2 C2' C3 100(2)
N2 C2' C18' 109(4)
C3 C2' C18' 104(3)
N2 C2' H2' 113.9
C3 C2' H2' 113.9
C18' C2' H2' 113.9
N1 C3 C2' 105.0(15)
N1 C3 C2 100.0(15)
C2' C3 C2 28.0(11)
N1 C3 H3A 111.8
C2' C3 H3A 84.7
C2 C3 H3A 111.8
N1 C3 H3B 111.8
C2' C3 H3B 130.8
C2 C3 H3B 111.8
H3A C3 H3B 109.5
C5 C4 C9 122.3(7)
C5 C4 N1 120.3(7)
C9 C4 N1 117.1(8)
C4 C5 C6 117.4(8)
C4 C5 C10 124.5(8)
C6 C5 C10 118.1(8)
C7 C6 C5 121.2(9)
C7 C6 H6 119.4
C5 C6 H6 119.4
C6 C7 C8 120.5(9)
C6 C7 H7 119.8
C8 C7 H7 119.8
C7 C8 C9 121.3(9)
C7 C8 H8 119.3
C9 C8 H8 119.3
C8 C9 C4 117.2(8)
C8 C9 C13 119.4(8)
C4 C9 C13 123.3(8)
C5 C10 C11 112.6(8)
C5 C10 C12 110.5(7)
C11 C10 C12 111.0(8)
C5 C10 H10 107.5
C11 C10 H10 107.5
C12 C10 H10 107.5
C10 C11 H11A 109.5
C10 C11 H11B 109.5
H11A C11 H11B 109.5
C10 C11 H11C 109.5
H11A C11 H11C 109.5
H11B C11 H11C 109.5
C10 C12 H12A 109.5
C10 C12 H12B 109.5
H12A C12 H12B 109.5
C10 C12 H12C 109.5
H12A C12 H12C 109.5
H12B C12 H12C 109.5
C9 C13 C15 110.6(8)
C9 C13 C14 111.6(8)
C15 C13 C14 110.3(8)
C9 C13 H13 108.1
C15 C13 H13 108.1
C14 C13 H13 108.1
C13 C14 H14A 109.5
C13 C14 H14B 109.5
H14A C14 H14B 109.5
C13 C14 H14C 109.5
H14A C14 H14C 109.5
H14B C14 H14C 109.5
C13 C15 H15A 109.5
C13 C15 H15B 109.5
H15A C15 H15B 109.5
C13 C15 H15C 109.5
H15A C15 H15C 109.5
H15B C15 H15C 109.5
N2 C16 C17 115.2(10)
N2 C16 H16A 108.5
C17 C16 H16A 108.5
N2 C16 H16B 108.5
C17 C16 H16B 108.5
H16A C16 H16B 107.5
O1' C17 O1 65.2(14)
O1' C17 C16 121.6(14)
O1 C17 C16 115.3(13)
O1' C17 H17A 43.8
O1 C17 H17A 108.5
C16 C17 H17A 108.5
O1' C17 H17B 127.3
O1 C17 H17B 108.5
C16 C17 H17B 108.5
H17A C17 H17B 107.5
O1' C17 H17C 106.5
O1 C17 H17C 133.4
C16 C17 H17C 107.7
H17A C17 H17C 72.3
H17B C17 H17C 37.7
O1' C17 H17D 107.2
O1 C17 H17D 45.2
C16 C17 H17D 106.4
H17A C17 H17D 143.6
H17B C17 H17D 70.1
H17C C17 H17D 106.4
C19 C18 C2 104(3)
C19 C18 H18A 110.9
C2 C18 H18A 110.9
C19 C18 H18B 110.9
C2 C18 H18B 110.9
H18A C18 H18B 108.9
C19 C18' C2' 111(3)
C19 C18' H18C 109.5
C2' C18' H18C 109.5
C19 C18' H18D 109.5
C2' C18' H18D 109.5
H18C C18' H18D 108.1
C24 C19 C20 115.8(11)
C24 C19 C18 104(2)
C20 C19 C18 140(2)
C24 C19 C18' 141(2)
C20 C19 C18' 103(2)
C18 C19 C18' 37.5(10)
C19 C20 C21 121.1(12)
C19 C20 H20 119.4
C21 C20 H20 119.4
C22 C21 C20 121.2(13)
C22 C21 H21 119.4
C20 C21 H21 119.4
C21 C22 C23 119.1(12)
C21 C22 H22 120.5
C23 C22 H22 120.5
C22 C23 C24 119.7(12)
C22 C23 H23 120.1
C24 C23 H23 120.1
C19 C24 C23 122.9(12)
C19 C24 H24 118.6
C23 C24 H24 118.6
N3 C25 C26 122.3(10)
N3 C25 H25 118.9
C26 C25 H25 118.9
C27 C26 C25 119.7(11)
C27 C26 H26 120.2
C25 C26 H26 120.2
C26 C27 C28 119.1(11)
C26 C27 H27 120.5
C28 C27 H27 120.5
C27 C28 C29 118.0(11)
C27 C28 H28 121.0
C29 C28 H28 121.0
N3 C29 C28 122.6(11)
N3 C29 H29 118.7
C28 C29 H29 118.7

loop_
_geom_bond_atom_site_label_1
_geom_bond_atom_site_label_2
_geom_bond_distance
Pd1 C1 1.967(8)
Pd1 N3 2.111(7)
Pd1 Br2 2.4256(12)
Pd1 Br1 2.4311(12)
N1 C1 1.332(9)
N1 C4 1.439(10)
N1 C3 1.478(10)
N2 C1 1.333(10)
N2 C16 1.452(11)
N2 C2' 1.48(4)
N2 C2 1.51(3)
N3 C25 1.317(11)
N3 C29 1.335(11)
O1 C17 1.43(2)
O1 H1 0.8200
O1 H17D 1.0189
O1' C17 1.39(3)
O1' H1' 0.8200
C2 C18 1.53(6)
C2 C3 1.55(4)
C2 H2 0.9800
C2' C3 1.52(4)
C2' C18' 1.53(6)
C2' H2' 0.9800
C3 H3A 0.9700
C3 H3B 0.9700
C4 C5 1.385(11)
C4 C9 1.409(11)
C5 C6 1.409(11)
C5 C10 1.506(12)
C6 C7 1.355(12)
C6 H6 0.9300
C7 C8 1.379(13)
C7 H7 0.9300
C8 C9 1.388(12)
C8 H8 0.9300
C9 C13 1.519(12)
C10 C11 1.538(12)
C10 C12 1.559(13)
C10 H10 0.9800
C11 H11A 0.9600
C11 H11B 0.9600
C11 H11C 0.9600
C12 H12A 0.9600
C12 H12B 0.9600
C12 H12C 0.9600
C13 C15 1.526(12)
C13 C14 1.551(13)
C13 H13 0.9800
C14 H14A 0.9600
C14 H14B 0.9600
C14 H14C 0.9600
C15 H15A 0.9600
C15 H15B 0.9600
C15 H15C 0.9600
C16 C17 1.515(16)
C16 H16A 0.9700
C16 H16B 0.9700
C17 H17A 0.9700
C17 H17B 0.9700
C17 H17C 0.9700
C17 H17D 0.9700
C18 C19 1.52(3)
C18 H18A 0.9700
C18 H18B 0.9700
C18' C19 1.52(3)
C18' H18C 0.9700
C18' H18D 0.9700
C19 C24 1.347(16)
C19 C20 1.369(16)
C20 C21 1.375(16)
C20 H20 0.9300
C21 C22 1.317(16)
C21 H21 0.9300
C22 C23 1.351(15)
C22 H22 0.9300
C23 C24 1.366(15)
C23 H23 0.9300
C24 H24 0.9300
C25 C26 1.384(13)
C25 H25 0.9300
C26 C27 1.355(15)
C26 H26 0.9300
C27 C28 1.374(16)
C27 H27 0.9300
C28 C29 1.392(13)
C28 H28 0.9300
C29 H29 0.9300

loop_
_geom_torsion_atom_site_label_1
_geom_torsion_atom_site_label_2
_geom_torsion_atom_site_label_3
_geom_torsion_atom_site_label_4
_geom_torsion
C1 Pd1 N3 C25 -112(5)
Br2 Pd1 N3 C25 -51.8(7)
Br1 Pd1 N3 C25 134.2(7)
C1 Pd1 N3 C29 67(5)
Br2 Pd1 N3 C29 127.6(7)
Br1 Pd1 N3 C29 -46.4(7)
C4 N1 C1 N2 -179.0(8)
C3 N1 C1 N2 -3.5(10)
C4 N1 C1 Pd1 4.1(13)
C3 N1 C1 Pd1 179.5(7)
C16 N2 C1 N1 -178.6(9)
C2' N2 C1 N1 10(2)
C2 N2 C1 N1 -21(2)
C16 N2 C1 Pd1 -1.4(13)
C2' N2 C1 Pd1 -173(2)
C2 N2 C1 Pd1 156.6(19)
N3 Pd1 C1 N1 151(4)
Br2 Pd1 C1 N1 90.7(8)
Br1 Pd1 C1 N1 -95.2(8)
N3 Pd1 C1 N2 -25(5)
Br2 Pd1 C1 N2 -86.0(7)
Br1 Pd1 C1 N2 88.1(7)
C1 N2 C2 C18 159(3)
C16 N2 C2 C18 -42(5)
C2' N2 C2 C18 54(5)
C1 N2 C2 C3 34(3)
C16 N2 C2 C3 -166.9(12)
C2' N2 C2 C3 -71(5)
C1 N2 C2' C3 -11(3)
C16 N2 C2' C3 176.7(14)
C2 N2 C2' C3 75(5)
C1 N2 C2' C18' -120(3)
C16 N2 C2' C18' 67(4)
C2 N2 C2' C18' -34(5)
C1 N1 C3 C2' -4(2)
C4 N1 C3 C2' 172(2)
C1 N1 C3 C2 24.7(19)
C4 N1 C3 C2 -159.3(18)
N2 C2' C3 N1 8(3)
C18' C2' C3 N1 121(3)
N2 C2' C3 C2 -75(5)
C18' C2' C3 C2 38(5)
N2 C2 C3 N1 -33(2)
C18 C2 C3 N1 -155(3)
N2 C2 C3 C2' 70(5)
C18 C2 C3 C2' -52(5)
C1 N1 C4 C5 88.1(11)
C3 N1 C4 C5 -87.0(10)
C1 N1 C4 C9 -98.5(10)
C3 N1 C4 C9 86.4(10)
C9 C4 C5 C6 2.1(12)
N1 C4 C5 C6 175.1(7)
C9 C4 C5 C10 -176.1(8)
N1 C4 C5 C10 -3.1(12)
C4 C5 C6 C7 -1.6(13)
C10 C5 C6 C7 176.8(8)
C5 C6 C7 C8 0.4(14)
C6 C7 C8 C9 0.2(14)
C7 C8 C9 C4 0.3(13)
C7 C8 C9 C13 -176.7(8)
C5 C4 C9 C8 -1.5(12)
N1 C4 C9 C8 -174.7(7)
C5 C4 C9 C13 175.3(8)
N1 C4 C9 C13 2.1(11)
C4 C5 C10 C11 -131.6(9)
C6 C5 C10 C11 50.2(10)
C4 C5 C10 C12 103.6(10)
C6 C5 C10 C12 -74.7(10)
C8 C9 C13 C15 72.5(11)
C4 C9 C13 C15 -104.3(10)
C8 C9 C13 C14 -50.7(11)
C4 C9 C13 C14 132.5(9)
C1 N2 C16 C17 -103.3(13)
C2' N2 C16 C17 68(3)
C2 N2 C16 C17 101(2)
N2 C16 C17 O1' 23(2)
N2 C16 C17 O1 -52.6(18)
N2 C2 C18 C19 179.9(19)
C3 C2 C18 C19 -66(5)
N2 C2' C18' C19 -175.1(18)
C3 C2' C18' C19 79(4)
C2 C18 C19 C24 135(3)
C2 C18 C19 C20 -45(4)
C2 C18 C19 C18' -36(3)
C2' C18' C19 C24 38(4)
C2' C18' C19 C20 -135(3)
C2' C18' C19 C18 51(3)
C24 C19 C20 C21 4.4(18)
C18 C19 C20 C21 -175.1(18)
C18' C19 C20 C21 179.2(14)
C19 C20 C21 C22 -5(2)
C20 C21 C22 C23 2(2)
C21 C22 C23 C24 -0.4(18)
C20 C19 C24 C23 -2.4(17)
C18 C19 C24 C23 177.3(13)
C18' C19 C24 C23 -174.4(19)
C22 C23 C24 C19 0.4(18)
C29 N3 C25 C26 -1.0(15)
Pd1 N3 C25 C26 178.4(7)
N3 C25 C26 C27 1.5(16)
C25 C26 C27 C28 -2.6(17)
C26 C27 C28 C29 3.1(18)
C25 N3 C29 C28 1.6(15)
Pd1 N3 C29 C28 -177.8(8)
C27 C28 C29 N3 -2.7(17)
